data_4000390
_journal_name_full 'Chemistry of Materials'
_journal_paper_doi 10.1021/cm035392y
_journal_year 2004
_chemical_formula_sum 'C38 H72 Ce N4 O4'
_chemical_formula_weight 789.12
_space_group_IT_number 15
_symmetry_cell_setting monoclinic
_symmetry_space_group_name_Hall '-C 2yc'
_symmetry_space_group_name_H-M 'C 1 2/c 1'
_atom_sites_solution_hydrogens geom
_atom_sites_solution_primary direct
_atom_sites_solution_secondary difmap
_cell_angle_alpha 90.00
_cell_angle_beta 95.758(1)
_cell_angle_gamma 90.00
_cell_formula_units_Z 8
_cell_length_a 39.8617(24)
_cell_length_b 10.5075(6)
_cell_length_c 20.5428(12)
_cell_measurement_reflns_used 5962
_cell_measurement_temperature 223(2)
_cell_measurement_theta_max 24.41
_cell_measurement_theta_min 1.03
_cell_volume 8560.9(9)
_diffrn_ambient_temperature 223(2)
_diffrn_detector_area_resol_mean 1K
_diffrn_measurement_device_type 'Siemens SMART CCD'
_diffrn_measurement_method CCD
_diffrn_radiation_monochromator graphite
_diffrn_radiation_source 'fine-focus sealed tube'
_diffrn_radiation_type MoK\a
_diffrn_radiation_wavelength 0.71073
_diffrn_reflns_av_R_equivalents 0.034
_diffrn_reflns_av_sigmaI/netI 0.0286
_diffrn_reflns_limit_h_max 46
_diffrn_reflns_limit_h_min -46
_diffrn_reflns_limit_k_max 12
_diffrn_reflns_limit_k_min 0
_diffrn_reflns_limit_l_max 23
_diffrn_reflns_limit_l_min 0
_diffrn_reflns_number 19720
_diffrn_reflns_theta_max 24.41
_diffrn_reflns_theta_min 1.03
_diffrn_standards_decay_% 0.0
_exptl_absorpt_coefficient_mu 1.102
_exptl_absorpt_correction_T_max 0.8096
_exptl_absorpt_correction_T_min 0.7029
_exptl_absorpt_correction_type empirical
_exptl_absorpt_process_details ?
_exptl_crystal_colour Gold
_exptl_crystal_density_diffrn 1.225
_exptl_crystal_density_method 'not measured'
_exptl_crystal_description 'Multifaceted block'
_exptl_crystal_F_000 3344
_exptl_crystal_size_max 0.35
_exptl_crystal_size_mid 0.25
_exptl_crystal_size_min 0.15
_refine_ls_extinction_method none
_refine_ls_goodness_of_fit_ref 1.085
_refine_ls_hydrogen_treatment mixed
_refine_ls_matrix_type full
_refine_ls_number_parameters 419
_refine_ls_number_reflns 6917
_refine_ls_number_restraints 8
_refine_ls_restrained_S_all 1.086
_refine_ls_R_factor_all 0.0489
_refine_ls_R_factor_gt 0.0298
_refine_ls_shift/su_max 0.550
_refine_ls_shift/su_mean 0.020
_refine_ls_structure_factor_coef Fsqd
_refine_ls_weighting_details 'calc w=1/[\s^2^(Fo^2^)+(0.0150P)^2^+40.0000P] where P=(Fo^2^+2Fc^2^)/3'
_refine_ls_weighting_scheme calc
_refine_ls_wR_factor_gt 0.0689
_refine_ls_wR_factor_ref 0.0823
_reflns_number_gt 4817
_reflns_number_total 7238
_reflns_threshold_expression >4sigma(I)
_cod_depositor_comments
;
The following automatic conversions were performed:
'_symmetry_cell_setting' value 'Monoclinic' changed to 'monoclinic'
according to '/home/saulius/struct/CIF-dictionaries/cif_core.dic'
dictionary named 'cif_core.dic' version 2.4.1 from
2010-06-29.

'_exptl_absorpt_correction_type' value 'Empirical' changed to
'empirical' according to
'/home/saulius/struct/CIF-dictionaries/cif_core.dic' dictionary named
'cif_core.dic' version 2.4.1 from 2010-06-29.

Automatic conversion script
Id: cif_fix_enum 1527 2010-12-29 10:47:43Z saulius 
;
_cod_original_sg_symbol_H-M C2/c
_cod_database_code 4000390

loop_
_symmetry_equiv_pos_as_xyz
'x, y, z'
'-x, y, -z+1/2'
'x+1/2, y+1/2, z'
'-x+1/2, y+1/2, -z+1/2'
'-x, -y, -z'
'x, -y, z-1/2'
'-x+1/2, -y+1/2, -z'
'x+1/2, -y+1/2, z-1/2'

loop_
_atom_site_label
_atom_site_type_symbol
_atom_site_fract_x
_atom_site_fract_y
_atom_site_fract_z
_atom_site_U_iso_or_equiv
_atom_site_adp_type
_atom_site_occupancy
_atom_site_symmetry_multiplicity
_atom_site_calc_flag
_atom_site_refinement_flags
_atom_site_disorder_assembly
_atom_site_disorder_group
Ce Ce 0.119827(5) 0.74904(2) 0.379972(9) 0.02959(7) Uani 1 1 d . . .
O1 O 0.16078(7) 0.6540(3) 0.43221(13) 0.0411(6) Uani 1 1 d . . .
O2 O 0.0742(2) 0.6751(9) 0.4081(4) 0.041(3) Uiso 0.40 1 d PD . .
O2' O 0.08041(14) 0.6447(6) 0.4154(3) 0.0400(17) Uiso 0.60 1 d PD . .
O3 O 0.11980(7) 0.9060(3) 0.44510(14) 0.0455(7) Uiso 1 1 d . . .
O4 O 0.11888(7) 0.6490(3) 0.28966(12) 0.0406(6) Uani 1 1 d . . .
N1 N 0.16473(9) 0.8940(3) 0.32569(16) 0.0419(8) Uani 1 1 d . . .
N2 N 0.22922(10) 1.1780(4) 0.2656(2) 0.0615(11) Uani 1 1 d . . .
N3 N 0.07954(9) 0.9044(3) 0.30595(17) 0.0444(8) Uani 1 1 d . . .
N4 N 0.02324(10) 1.1365(4) 0.16897(19) 0.0584(10) Uani 1 1 d . . .
C1 C 0.18349(10) 0.5906(4) 0.47856(19) 0.0395(9) Uani 1 1 d . . .
C2 C 0.20447(12) 0.6905(5) 0.5190(2) 0.0584(13) Uani 1 1 d . . .
H2A H 0.2181 0.7378 0.4908 0.088 Uiso 1 1 calc R . .
H2B H 0.2191 0.6484 0.5530 0.088 Uiso 1 1 calc R . .
H2C H 0.1895 0.7485 0.5389 0.088 Uiso 1 1 calc R . .
C3 C 0.16247(13) 0.5142(5) 0.5230(2) 0.0634(14) Uani 1 1 d . . .
H3A H 0.1492 0.4514 0.4972 0.095 Uiso 1 1 calc R . .
H3B H 0.1476 0.5712 0.5436 0.095 Uiso 1 1 calc R . .
H3C H 0.1773 0.4716 0.5564 0.095 Uiso 1 1 calc R . .
C4 C 0.20560(11) 0.5013(4) 0.4414(2) 0.0497(11) Uani 1 1 d . . .
H4A H 0.1903 0.4391 0.4175 0.060 Uiso 1 1 calc R . .
C5 C 0.23136(14) 0.4244(6) 0.4867(3) 0.0784(17) Uani 1 1 d . . .
H5A H 0.2198 0.3795 0.5190 0.118 Uiso 1 1 calc R . .
H5B H 0.2479 0.4819 0.5085 0.118 Uiso 1 1 calc R . .
H5C H 0.2427 0.3636 0.4608 0.118 Uiso 1 1 calc R . .
C6 C 0.22361(13) 0.5717(5) 0.3910(2) 0.0677(14) Uani 1 1 d . . .
H6A H 0.2074 0.6211 0.3630 0.101 Uiso 1 1 calc R . .
H6B H 0.2346 0.5109 0.3646 0.101 Uiso 1 1 calc R . .
H6C H 0.2404 0.6282 0.4129 0.101 Uiso 1 1 calc R . .
C7 C 0.0487(3) 0.6215(10) 0.4423(5) 0.077(4) Uiso 0.45 1 d PD . .
C8 C 0.0223(5) 0.7233(16) 0.4485(8) 0.091(7) Uiso 0.45 1 d PD . .
H8A H 0.0124 0.7477 0.4052 0.137 Uiso 0.45 1 calc PR . .
H8B H 0.0327 0.7970 0.4706 0.137 Uiso 0.45 1 calc PR . .
H8C H 0.0048 0.6903 0.4735 0.137 Uiso 0.45 1 calc PR . .
C9 C 0.0591(3) 0.5793(13) 0.5130(5) 0.067(3) Uiso 0.45 1 d PD . .
H9A H 0.0760 0.5128 0.5133 0.100 Uiso 0.45 1 calc PR . .
H9B H 0.0395 0.5470 0.5322 0.100 Uiso 0.45 1 calc PR . .
H9C H 0.0684 0.6513 0.5383 0.100 Uiso 0.45 1 calc PR . .
C10 C 0.0367(3) 0.5039(11) 0.4047(5) 0.130(6) Uiso 0.45 1 d PGD . .
H10 H 0.0179 0.4672 0.4238 0.156 Uiso 0.45 1 d PG . .
C11 C 0.0257(4) 0.5561(14) 0.3369(7) 0.101(5) Uiso 0.45 1 d PG . .
H11A H 0.0165 0.4885 0.3093 0.151 Uiso 0.45 1 d PG . .
H11B H 0.0089 0.6206 0.3400 0.151 Uiso 0.45 1 d PG . .
H11C H 0.0449 0.5923 0.3187 0.151 Uiso 0.45 1 d PG . .
C12 C 0.0640(4) 0.4051(12) 0.3985(7) 0.058(4) Uiso 0.45 1 d PG . .
H12A H 0.0548 0.3345 0.3730 0.087 Uiso 0.45 1 d PG . .
H12B H 0.0820 0.4425 0.3773 0.087 Uiso 0.45 1 d PG . .
H12C H 0.0726 0.3758 0.4413 0.087 Uiso 0.45 1 d PG . .
C7' C 0.05884(18) 0.5493(8) 0.4380(4) 0.072(3) Uiso 0.55 1 d PD . .
C8' C 0.0642(5) 0.4136(11) 0.4160(8) 0.112(7) Uiso 0.55 1 d PD . .
H8'A H 0.0632 0.4109 0.3686 0.169 Uiso 0.55 1 calc PR . .
H8'B H 0.0467 0.3593 0.4305 0.169 Uiso 0.55 1 calc PR . .
H8'C H 0.0861 0.3837 0.4347 0.169 Uiso 0.55 1 calc PR . .
C9' C 0.0644(3) 0.5103(11) 0.5099(4) 0.074(3) Uiso 0.55 1 d PD . .
H9'A H 0.0626 0.5847 0.5374 0.112 Uiso 0.55 1 calc PR . .
H9'B H 0.0867 0.4732 0.5189 0.112 Uiso 0.55 1 calc PR . .
H9'C H 0.0475 0.4483 0.5192 0.112 Uiso 0.55 1 calc PR . .
C10' C 0.0235(2) 0.5933(10) 0.4150(4) 0.083(3) Uiso 0.55 1 d PGD . .
H10' H 0.0085 0.5292 0.4283 0.099 Uiso 0.55 1 d PG . .
C11' C 0.0140(3) 0.6127(10) 0.3422(4) 0.072(3) Uiso 0.55 1 d PG . .
H11D H 0.0192 0.5372 0.3189 0.108 Uiso 0.55 1 d PG . .
H11E H -0.0097 0.6299 0.3344 0.108 Uiso 0.55 1 d PG . .
H11F H 0.0264 0.6833 0.3272 0.108 Uiso 0.55 1 d PG . .
C12' C 0.0149(5) 0.7142(14) 0.4503(6) 0.129(10) Uiso 0.55 1 d PG . .
H12D H 0.0207 0.7039 0.4965 0.194 Uiso 0.55 1 d PG . .
H12E H 0.0273 0.7843 0.4348 0.194 Uiso 0.55 1 d PG . .
H12F H -0.0088 0.7309 0.4420 0.194 Uiso 0.55 1 d PG . .
C13 C 0.11800(13) 0.9802(4) 0.5023(2) 0.0509(11) Uani 1 1 d . . .
C14 C 0.11675(16) 0.8883(5) 0.5600(2) 0.0760(17) Uani 1 1 d . . .
H14A H 0.0967 0.8359 0.5530 0.114 Uiso 1 1 calc R . .
H14B H 0.1162 0.9366 0.6002 0.114 Uiso 1 1 calc R . .
H14C H 0.1366 0.8344 0.5634 0.114 Uiso 1 1 calc R . .
C15 C 0.08510(15) 1.0565(6) 0.4948(3) 0.0827(18) Uani 1 1 d . . .
H15A H 0.0661 0.9985 0.4879 0.124 Uiso 1 1 calc R . .
H15B H 0.0851 1.1133 0.4577 0.124 Uiso 1 1 calc R . .
H15C H 0.0832 1.1058 0.5342 0.124 Uiso 1 1 calc R . .
C16 C 0.15013(16) 1.0634(5) 0.5109(2) 0.0688(15) Uani 1 1 d . . .
H16A H 0.1695 1.0046 0.5106 0.083 Uiso 1 1 calc R . .
C17 C 0.15177(16) 1.1533(5) 0.4529(3) 0.0762(16) Uani 1 1 d . . .
H17A H 0.1478 1.1056 0.4124 0.114 Uiso 1 1 calc R . .
H17B H 0.1739 1.1926 0.4553 0.114 Uiso 1 1 calc R . .
H17C H 0.1347 1.2187 0.4541 0.114 Uiso 1 1 calc R . .
C18 C 0.1556(2) 1.1382(7) 0.5735(3) 0.136(3) Uani 1 1 d . . .
H18A H 0.1764 1.1863 0.5741 0.204 Uiso 1 1 calc R . .
H18B H 0.1570 1.0804 0.6105 0.204 Uiso 1 1 calc R . .
H18C H 0.1369 1.1963 0.5763 0.204 Uiso 1 1 calc R . .
C19 C 0.12506(11) 0.5780(4) 0.23355(19) 0.0439(10) Uani 1 1 d . . .
C20 C 0.16166(12) 0.6013(5) 0.2198(2) 0.0636(14) Uani 1 1 d . . .
H20A H 0.1649 0.6911 0.2116 0.095 Uiso 1 1 calc R . .
H20B H 0.1665 0.5526 0.1816 0.095 Uiso 1 1 calc R . .
H20C H 0.1768 0.5748 0.2573 0.095 Uiso 1 1 calc R . .
C21 C 0.10123(14) 0.6258(5) 0.1754(2) 0.0666(14) Uani 1 1 d . . .
H21A H 0.1057 0.7149 0.1676 0.100 Uiso 1 1 calc R . .
H21B H 0.0780 0.6159 0.1850 0.100 Uiso 1 1 calc R . .
H21C H 0.1048 0.5767 0.1367 0.100 Uiso 1 1 calc R . .
C22 C 0.11798(12) 0.4360(4) 0.24650(19) 0.0469(11) Uani 1 1 d . . .
H22A H 0.0943 0.4307 0.2567 0.056 Uiso 1 1 calc R . .
C23 C 0.12095(14) 0.3494(5) 0.1870(2) 0.0636(14) Uani 1 1 d . . .
H23A H 0.1074 0.3841 0.1492 0.095 Uiso 1 1 calc R . .
H23B H 0.1129 0.2648 0.1962 0.095 Uiso 1 1 calc R . .
H23C H 0.1443 0.3448 0.1780 0.095 Uiso 1 1 calc R . .
C24 C 0.13960(13) 0.3832(5) 0.3057(2) 0.0617(13) Uani 1 1 d . . .
H24A H 0.1342 0.2941 0.3113 0.093 Uiso 1 1 calc R . .
H24B H 0.1351 0.4303 0.3445 0.093 Uiso 1 1 calc R . .
H24C H 0.1632 0.3914 0.2989 0.093 Uiso 1 1 calc R . .
C25 C 0.19292(11) 0.9297(4) 0.3617(2) 0.0474(11) Uani 1 1 d . . .
H25A H 0.1980 0.8893 0.4023 0.057 Uiso 1 1 calc R . .
C26 C 0.21495(11) 1.0204(4) 0.3442(2) 0.0483(11) Uani 1 1 d . . .
H26A H 0.2344 1.0401 0.3722 0.058 Uiso 1 1 calc R . .
C27 C 0.20837(11) 1.0840(4) 0.2840(2) 0.0433(10) Uani 1 1 d . . .
C28 C 0.17944(11) 1.0445(4) 0.2453(2) 0.0511(11) Uani 1 1 d . . .
H28A H 0.1739 1.0811 0.2039 0.061 Uiso 1 1 calc R . .
C29 C 0.15915(11) 0.9522(4) 0.2678(2) 0.0485(11) Uani 1 1 d . . .
H29A H 0.1399 0.9281 0.2405 0.058 Uiso 1 1 calc R . .
C30 C 0.25675(14) 1.2230(6) 0.3104(3) 0.087(2) Uani 1 1 d G . .
H30A H 0.2681 1.2836 0.2857 0.130 Uiso 1 1 d G . .
H30B H 0.2721 1.1572 0.3259 0.130 Uiso 1 1 d G . .
H30C H 0.2484 1.2646 0.3469 0.130 Uiso 1 1 d G . .
C31 C 0.22098(15) 1.2481(6) 0.2055(3) 0.0813(18) Uani 1 1 d G . .
H31A H 0.2415 1.2913 0.1991 0.122 Uiso 1 1 d G . .
H31B H 0.2035 1.3092 0.2091 0.122 Uiso 1 1 d G . .
H31C H 0.2148 1.1932 0.1691 0.122 Uiso 1 1 d G . .
C32 C 0.05863(11) 0.8575(4) 0.2568(2) 0.0520(11) Uani 1 1 d . . .
H32A H 0.0568 0.7685 0.2533 0.062 Uiso 1 1 calc R . .
C33 C 0.03968(11) 0.9288(4) 0.2112(2) 0.0528(12) Uani 1 1 d . . .
H33A H 0.0256 0.8888 0.1779 0.063 Uiso 1 1 calc R . .
C34 C 0.04139(10) 1.0619(4) 0.2142(2) 0.0453(10) Uani 1 1 d . . .
C35 C 0.06305(11) 1.1118(4) 0.2657(2) 0.0484(11) Uani 1 1 d . . .
H35A H 0.0654 1.2004 0.2706 0.058 Uiso 1 1 calc R . .
C36 C 0.08073(11) 1.0320(4) 0.3087(2) 0.0476(11) Uani 1 1 d . . .
H36A H 0.0948 1.0692 0.3429 0.057 Uiso 1 1 calc R . .
C37 C 0.00239(13) 1.0785(6) 0.1151(3) 0.0713(15) Uani 1 1 d G . .
H37A H -0.0081 1.1483 0.0910 0.107 Uiso 1 1 d G . .
H37B H -0.0146 1.0254 0.1307 0.107 Uiso 1 1 d G . .
H37C H 0.0154 1.0300 0.0872 0.107 Uiso 1 1 d G . .
C38 C 0.02689(17) 1.2724(5) 0.1706(3) 0.094(2) Uani 1 1 d G . .
H38A H 0.0119 1.3129 0.1376 0.140 Uiso 1 1 d G . .
H38B H 0.0496 1.2953 0.1648 0.140 Uiso 1 1 d G . .
H38C H 0.0217 1.2994 0.2129 0.140 Uiso 1 1 d G . .

loop_
_atom_site_aniso_label
_atom_site_aniso_U_11
_atom_site_aniso_U_22
_atom_site_aniso_U_33
_atom_site_aniso_U_23
_atom_site_aniso_U_13
_atom_site_aniso_U_12
Ce 0.03403(12) 0.02888(11) 0.02577(11) 0.00292(10) 0.00248(8) -0.00349(10)
O1 0.0458(16) 0.0390(15) 0.0368(15) 0.0038(13) -0.0049(12) 0.0020(13)
O4 0.0496(16) 0.0435(16) 0.0287(14) -0.0027(13) 0.0040(12) -0.0027(13)
N1 0.050(2) 0.0391(19) 0.0366(19) 0.0036(16) 0.0056(16) -0.0095(16)
N2 0.057(3) 0.058(3) 0.072(3) 0.010(2) 0.019(2) -0.017(2)
N3 0.045(2) 0.045(2) 0.042(2) 0.0072(17) -0.0017(16) -0.0024(17)
N4 0.056(2) 0.055(3) 0.060(3) 0.014(2) -0.012(2) 0.003(2)
C1 0.040(2) 0.041(2) 0.035(2) 0.0034(19) -0.0076(18) 0.0001(18)
C2 0.061(3) 0.055(3) 0.055(3) -0.013(2) -0.015(2) 0.004(2)
C3 0.071(3) 0.067(3) 0.052(3) 0.017(3) 0.007(2) 0.000(3)
C4 0.054(3) 0.045(3) 0.047(3) -0.003(2) -0.008(2) 0.008(2)
C5 0.078(4) 0.079(4) 0.075(4) 0.002(3) -0.012(3) 0.035(3)
C6 0.061(3) 0.087(4) 0.056(3) -0.002(3) 0.012(3) 0.008(3)
C13 0.081(3) 0.039(2) 0.033(2) -0.0036(19) 0.007(2) 0.011(2)
C14 0.119(5) 0.065(3) 0.045(3) 0.011(3) 0.016(3) 0.005(3)
C15 0.107(5) 0.077(4) 0.068(4) -0.002(3) 0.026(3) 0.031(4)
C16 0.103(4) 0.053(3) 0.048(3) -0.006(2) -0.003(3) -0.012(3)
C17 0.113(5) 0.052(3) 0.063(3) -0.004(3) 0.005(3) -0.016(3)
C18 0.235(10) 0.107(6) 0.059(4) -0.019(4) -0.013(5) -0.049(6)
C19 0.052(3) 0.052(3) 0.028(2) -0.0043(19) 0.0055(18) -0.005(2)
C20 0.069(3) 0.068(3) 0.058(3) -0.012(3) 0.024(3) -0.014(3)
C21 0.095(4) 0.068(3) 0.035(2) 0.001(2) -0.004(3) 0.003(3)
C22 0.059(3) 0.050(3) 0.033(2) -0.008(2) 0.007(2) -0.007(2)
C23 0.089(4) 0.059(3) 0.043(3) -0.019(2) 0.007(3) -0.005(3)
C24 0.089(4) 0.055(3) 0.041(3) -0.005(2) 0.003(2) 0.004(3)
C25 0.057(3) 0.046(3) 0.039(2) 0.009(2) 0.004(2) -0.005(2)
C26 0.045(2) 0.052(3) 0.048(3) 0.000(2) 0.004(2) -0.008(2)
C27 0.049(2) 0.038(2) 0.046(2) 0.003(2) 0.018(2) -0.002(2)
C28 0.058(3) 0.060(3) 0.036(2) 0.010(2) 0.008(2) -0.010(2)
C29 0.052(3) 0.057(3) 0.037(2) 0.001(2) 0.002(2) -0.014(2)
C30 0.063(4) 0.075(4) 0.125(6) 0.004(4) 0.018(4) -0.028(3)
C31 0.085(4) 0.071(4) 0.095(4) 0.033(4) 0.042(3) -0.005(3)
C32 0.057(3) 0.038(2) 0.058(3) 0.006(2) -0.008(2) -0.006(2)
C33 0.049(3) 0.051(3) 0.054(3) 0.001(2) -0.017(2) -0.009(2)
C34 0.038(2) 0.052(3) 0.045(2) 0.008(2) 0.0014(19) 0.002(2)
C35 0.053(3) 0.039(2) 0.051(3) 0.005(2) -0.002(2) 0.002(2)
C36 0.055(3) 0.045(3) 0.040(2) 0.002(2) -0.007(2) 0.000(2)
C37 0.066(3) 0.086(4) 0.057(3) 0.015(3) -0.018(3) 0.009(3)
C38 0.102(5) 0.068(4) 0.103(5) 0.034(4) -0.029(4) 0.017(4)
